data_7121508
loop_
_publ_author_name
'Wang, Kai-Yao'
'Ding, Dong'
'Zhang, Shu'
'Wang, Yanlong'
'Liu, Wei'
'Wang, Shuao'
'Wang, Shuai-Hua'
'Liu, Dan'
'Wang, Cheng'

_publ_section_title
;
 Preparation of thermochromic selenidostannates in deep eutectic solvents.
;
_journal_issue 38
_journal_name_full 'Chemical communications (Cambridge, England)'
_journal_page_first 4806
_journal_page_last 4809
_journal_paper_doi 10.1039/c8cc01614c
_journal_volume 54
_journal_year 2018
_chemical_formula_sum 'C10 H30 N2 O3 Se7 Sn3'
_chemical_formula_weight 1135.15
_space_group_crystal_system monoclinic
_space_group_IT_number 14
_space_group_name_Hall '-P 2yn'
_space_group_name_H-M_alt 'P 1 21/n 1'
_symmetry_space_group_name_Hall '-P 2yn'
_symmetry_space_group_name_H-M 'P 1 21/n 1'
_atom_sites_solution_hydrogens mixed
_audit_creation_method SHELXL-2014/7
_audit_update_record
;
2018-04-12 deposited with the CCDC.
2018-04-13 downloaded from the CCDC.
;
_cell_angle_alpha 90
_cell_angle_beta 91.969(4)
_cell_angle_gamma 90
_cell_formula_units_Z 4
_cell_length_a 9.9739(5)
_cell_length_b 13.7151(6)
_cell_length_c 21.1612(9)
_cell_measurement_reflns_used 7396
_cell_measurement_temperature 290(2)
_cell_measurement_theta_max 29.5190
_cell_measurement_theta_min 5.1980
_cell_volume 2893.0(2)
_computing_cell_refinement 'CrysAlisPro 1.171.39.28b (Rigaku OD, 2015)'
_computing_data_collection 'CrysAlisPro 1.171.39.28b (Rigaku OD, 2015)'
_computing_data_reduction 'CrysAlisPro 1.171.39.28b (Rigaku OD, 2015)'
_computing_structure_refinement 'SHELXL-2014/7 (Sheldrick, 2014)'
_diffrn_ambient_temperature 290(2)
_diffrn_measured_fraction_theta_full 0.992
_diffrn_measured_fraction_theta_max 0.993
_diffrn_measurement_device_type 'XtaLAB AFC12 (RINC): Kappa dual home/near'
_diffrn_measurement_method '\w scans'
_diffrn_radiation_type MoK\a
_diffrn_radiation_wavelength 0.71073
_diffrn_reflns_av_R_equivalents 0.0682
_diffrn_reflns_av_unetI/netI 0.0458
_diffrn_reflns_Laue_measured_fraction_full 0.992
_diffrn_reflns_Laue_measured_fraction_max 0.993
_diffrn_reflns_limit_h_max 12
_diffrn_reflns_limit_h_min -12
_diffrn_reflns_limit_k_max 15
_diffrn_reflns_limit_k_min -17
_diffrn_reflns_limit_l_max 26
_diffrn_reflns_limit_l_min -26
_diffrn_reflns_number 26559
_diffrn_reflns_point_group_measured_fraction_full 0.992
_diffrn_reflns_point_group_measured_fraction_max 0.993
_diffrn_reflns_theta_full 25.242
_diffrn_reflns_theta_max 26.371
_diffrn_reflns_theta_min 5.013
_diffrn_source 'fine-focus sealed X-ray tube'
_exptl_absorpt_coefficient_mu 11.389
_exptl_absorpt_correction_T_max 1.00000
_exptl_absorpt_correction_T_min 0.13420
_exptl_absorpt_correction_type multi-scan
_exptl_absorpt_process_details
;
CrysAlisPro 1.171.39.28b (Rigaku Oxford Diffraction, 2015)
Empirical absorption correction using spherical harmonics,
 implemented in SCALE3 ABSPACK scaling algorithm.
;
_exptl_crystal_colour ORANGE
_exptl_crystal_density_diffrn 2.606
_exptl_crystal_description PLATE
_exptl_crystal_F_000 2064
_exptl_crystal_size_max 0.200
_exptl_crystal_size_mid 0.170
_exptl_crystal_size_min 0.080
_refine_diff_density_max 1.635
_refine_diff_density_min -1.041
_refine_diff_density_rms 0.198
_refine_ls_extinction_method none
_refine_ls_goodness_of_fit_ref 1.005
_refine_ls_hydrogen_treatment constr
_refine_ls_matrix_type full
_refine_ls_number_parameters 174
_refine_ls_number_reflns 5885
_refine_ls_number_restraints 22
_refine_ls_restrained_S_all 1.004
_refine_ls_R_factor_all 0.0641
_refine_ls_R_factor_gt 0.0440
_refine_ls_shift/su_max 0.001
_refine_ls_shift/su_mean 0.000
_refine_ls_structure_factor_coef Fsqd
_refine_ls_weighting_details 'w=1/[\s^2^(Fo^2^)+(0.0468P)^2^+27.4934P] where P=(Fo^2^+2Fc^2^)/3'
_refine_ls_weighting_scheme calc
_refine_ls_wR_factor_gt 0.1029
_refine_ls_wR_factor_ref 0.1129
_reflns_Friedel_coverage 0.000
_reflns_number_gt 4557
_reflns_number_total 5885
_reflns_threshold_expression 'I > 2\s(I)'
_cod_data_source_file c8cc01614c2.cif
_cod_data_source_block 1-290K
_cod_depositor_comments 'Adding full bibliography for 7121499--7121514.cif.'
_cod_database_code 7121508
_shelx_shelxl_version_number 2014/7
_shelx_space_group_comment
;
The symmetry employed for this shelxl refinement is uniquely defined
by the following loop, which should always be used as a source of
symmetry information in preference to the above space-group names.
They are only intended as comments.
;

loop_
_space_group_symop_operation_xyz
'x, y, z'
'-x+1/2, y+1/2, -z+1/2'
'-x, -y, -z'
'x-1/2, -y-1/2, z-1/2'

loop_
_atom_site_label
_atom_site_type_symbol
_atom_site_fract_x
_atom_site_fract_y
_atom_site_fract_z
_atom_site_U_iso_or_equiv
_atom_site_adp_type
_atom_site_occupancy
_atom_site_site_symmetry_order
_atom_site_calc_flag
_atom_site_refinement_flags_posn
_atom_site_refinement_flags_adp
Sn1 Sn 0.92978(6) 0.52620(4) 0.07773(3) 0.03314(16) Uani 1 1 d . .
Sn2 Sn 0.77939(6) 0.43459(4) 0.22687(3) 0.02995(15) Uani 1 1 d . .
Sn3 Sn 0.80703(6) 0.70312(4) 0.19714(3) 0.03038(15) Uani 1 1 d . .
Se1 Se 1.00064(10) 0.69419(7) 0.12071(5) 0.0428(2) Uani 1 1 d . .
Se2 Se 1.17522(10) 0.49471(8) 0.03131(4) 0.0446(3) Uani 1 1 d . .
Se3 Se 0.96909(10) 0.38513(7) 0.15514(5) 0.0411(2) Uani 1 1 d . .
Se4 Se 0.68349(9) 0.55525(6) 0.13061(4) 0.03048(19) Uani 1 1 d . .
Se5 Se 0.88683(10) 0.31916(7) 0.31951(5) 0.0439(2) Uani 1 1 d . .
Se6 Se 0.56224(9) 0.34174(7) 0.23234(5) 0.0394(2) Uani 1 1 d . .
Se7 Se 0.82851(10) 0.58775(6) 0.29243(4) 0.0366(2) Uani 1 1 d . .
N1 N 0.910(3) 0.7463(18) 0.4853(11) 0.160(7) Uiso 1 1 d D .
N2 N 0.3129(9) 0.6011(9) 0.2713(6) 0.069(3) Uani 1 1 d . .
C1 C 0.783(3) 0.740(3) 0.4513(17) 0.248(17) Uiso 1 1 d D .
H1A H 0.7974 0.7302 0.4071 0.371 Uiso 1 1 calc R U
H1B H 0.7318 0.6867 0.4672 0.371 Uiso 1 1 calc R U
H1C H 0.7337 0.7998 0.4566 0.371 Uiso 1 1 calc R U
C2 C 0.963(4) 0.645(2) 0.485(2) 0.28(2) Uiso 1 1 d D .
H2A H 1.0482 0.6424 0.5067 0.418 Uiso 1 1 calc R U
H2B H 0.9012 0.6019 0.5050 0.418 Uiso 1 1 calc R U
H2C H 0.9724 0.6239 0.4417 0.418 Uiso 1 1 calc R U
C3 C 0.876(3) 0.762(2) 0.5514(12) 0.189(12) Uiso 1 1 d D .
H3A H 0.9564 0.7663 0.5772 0.283 Uiso 1 1 calc R U
H3B H 0.8249 0.8207 0.5549 0.283 Uiso 1 1 calc R U
H3C H 0.8230 0.7076 0.5655 0.283 Uiso 1 1 calc R U
C5 C 1.110(3) 0.793(3) 0.4490(19) 0.257(18) Uiso 1 1 d D .
H5A H 1.1424 0.8504 0.4279 0.309 Uiso 1 1 calc R U
H5B H 1.0738 0.7532 0.4144 0.309 Uiso 1 1 calc R U
C6 C 0.4442(17) 0.6019(13) 0.3029(8) 0.095(5) Uani 1 1 d . U
H6A H 0.4923 0.6591 0.2907 0.143 Uiso 1 1 calc R U
H6B H 0.4341 0.6023 0.3478 0.143 Uiso 1 1 calc R U
H6C H 0.4932 0.5448 0.2911 0.143 Uiso 1 1 calc R U
C7 C 0.337(2) 0.5814(17) 0.2017(9) 0.132(8) Uani 1 1 d . .
H7A H 0.3981 0.6289 0.1862 0.199 Uiso 1 1 calc R U
H7B H 0.3737 0.5173 0.1971 0.199 Uiso 1 1 calc R U
H7C H 0.2530 0.5857 0.1780 0.199 Uiso 1 1 calc R U
C8 C 0.246(2) 0.6926(18) 0.2810(16) 0.23(2) Uani 1 1 d . .
H8A H 0.3078 0.7452 0.2740 0.349 Uiso 1 1 calc R U
H8B H 0.1708 0.6982 0.2519 0.349 Uiso 1 1 calc R U
H8C H 0.2163 0.6958 0.3235 0.349 Uiso 1 1 calc R U
C9 C 0.224(3) 0.525(2) 0.2814(13) 0.161(9) Uani 1 1 d D U
H9A H 0.1353 0.5535 0.2765 0.193 Uiso 1 1 calc DR U
H9B H 0.2334 0.4812 0.2459 0.193 Uiso 1 1 calc DR U
C10 C 0.221(3) 0.469(4) 0.3318(18) 0.31(2) Uiso 1 1 d D .
H10A H 0.1669 0.4128 0.3198 0.377 Uiso 1 1 calc DR U
H10B H 0.1704 0.5047 0.3628 0.377 Uiso 1 1 calc DR U
O1W O 0.336(4) 0.563(3) 0.5672(18) 0.38(2) Uiso 1 1 d . .
H1WA H 0.2679 0.5709 0.5906 0.458 Uiso 1 1 d R U
H1WB H 0.4161 0.5667 0.5839 0.458 Uiso 1 1 d R U
C4 C 0.983(3) 0.834(2) 0.4649(16) 0.219(14) Uiso 1 1 d D .
H4A H 0.9388 0.8652 0.4286 0.262 Uiso 1 1 calc R U
H4B H 0.9935 0.8815 0.4990 0.262 Uiso 1 1 calc R U
O1 O 1.239(2) 0.744(2) 0.4537(17) 0.324 Uiso 1 1 d D U
H1D H 1.2914 0.7714 0.4307 0.486 Uiso 1 1 calc R U
O2 O 0.340(3) 0.432(2) 0.3652(13) 0.294 Uiso 1 1 d D U
H2D H 0.3227 0.4205 0.4021 0.441 Uiso 1 1 calc R U

loop_
_atom_site_aniso_label
_atom_site_aniso_U_11
_atom_site_aniso_U_22
_atom_site_aniso_U_33
_atom_site_aniso_U_23
_atom_site_aniso_U_13
_atom_site_aniso_U_12
Sn1 0.0452(4) 0.0312(3) 0.0236(3) -0.0039(2) 0.0100(3) 0.0008(3)
Sn2 0.0370(3) 0.0230(3) 0.0302(3) 0.0014(2) 0.0063(2) -0.0044(2)
Sn3 0.0372(3) 0.0228(3) 0.0317(3) -0.0022(2) 0.0094(2) 0.0028(2)
Se1 0.0467(6) 0.0367(5) 0.0463(5) -0.0094(4) 0.0205(5) -0.0099(4)
Se2 0.0381(5) 0.0660(7) 0.0299(5) -0.0077(4) 0.0063(4) 0.0050(5)
Se3 0.0469(6) 0.0366(5) 0.0404(5) 0.0048(4) 0.0106(4) 0.0142(4)
Se4 0.0354(5) 0.0283(4) 0.0280(4) -0.0014(3) 0.0043(3) 0.0013(3)
Se5 0.0459(6) 0.0388(5) 0.0458(6) 0.0160(4) -0.0129(4) -0.0119(4)
Se6 0.0342(5) 0.0284(4) 0.0554(6) 0.0110(4) -0.0013(4) -0.0025(4)
Se7 0.0516(6) 0.0310(4) 0.0271(4) -0.0022(3) -0.0001(4) -0.0047(4)
N2 0.030(5) 0.084(8) 0.093(8) -0.015(6) -0.004(5) -0.001(5)
C6 0.094(5) 0.096(5) 0.097(5) 0.000(2) 0.002(2) 0.001(2)
C7 0.124(16) 0.18(2) 0.099(14) 0.012(14) 0.032(12) 0.062(15)
C8 0.133(19) 0.17(2) 0.38(5) -0.16(3) -0.14(2) 0.118(18)
C9 0.161(9) 0.161(9) 0.161(9) 0.0000(10) 0.0055(11) -0.0003(10)

loop_
_atom_type_symbol
_atom_type_description
_atom_type_scat_dispersion_real
_atom_type_scat_dispersion_imag
_atom_type_scat_source
C C 0.0033 0.0016 'International Tables Vol C Tables 4.2.6.8 and 6.1.1.4'
H H 0.0000 0.0000 'International Tables Vol C Tables 4.2.6.8 and 6.1.1.4'
N N 0.0061 0.0033 'International Tables Vol C Tables 4.2.6.8 and 6.1.1.4'
O O 0.0106 0.0060 'International Tables Vol C Tables 4.2.6.8 and 6.1.1.4'
Se Se -0.0929 2.2259 'International Tables Vol C Tables 4.2.6.8 and 6.1.1.4'
Sn Sn -0.6537 1.4246 'International Tables Vol C Tables 4.2.6.8 and 6.1.1.4'

loop_
_geom_angle_atom_site_label_1
_geom_angle_atom_site_label_2
_geom_angle_atom_site_label_3
_geom_angle
_geom_angle_site_symmetry_1
_geom_angle_site_symmetry_3
Se2 Sn1 Se3 123.43(4) 3_765 .
Se2 Sn1 Se1 121.85(4) 3_765 .
Se3 Sn1 Se1 114.70(4) . .
Se2 Sn1 Se2 90.12(4) 3_765 .
Se3 Sn1 Se2 89.49(4) . .
Se1 Sn1 Se2 91.74(4) . .
Se2 Sn1 Se4 92.29(3) 3_765 .
Se3 Sn1 Se4 88.20(3) . .
Se1 Sn1 Se4 87.99(3) . .
Se2 Sn1 Se4 177.31(4) . .
Se6 Sn2 Se7 122.67(4) . .
Se6 Sn2 Se3 123.24(4) . .
Se7 Sn2 Se3 114.09(4) . .
Se6 Sn2 Se5 89.47(3) . .
Se7 Sn2 Se5 91.36(4) . .
Se3 Sn2 Se5 89.55(4) . .
Se6 Sn2 Se4 93.45(3) . .
Se7 Sn2 Se4 87.88(3) . .
Se3 Sn2 Se4 88.04(3) . .
Se5 Sn2 Se4 176.93(4) . .
Se5 Sn3 Se1 122.20(4) 2_655 .
Se5 Sn3 Se7 122.84(4) 2_655 .
Se1 Sn3 Se7 114.95(4) . .
Se5 Sn3 Se6 89.22(3) 2_655 2_655
Se1 Sn3 Se6 91.28(4) . 2_655
Se7 Sn3 Se6 88.54(3) . 2_655
Se5 Sn3 Se4 93.80(3) 2_655 .
Se1 Sn3 Se4 88.60(3) . .
Se7 Sn3 Se4 88.35(3) . .
Se6 Sn3 Se4 176.51(4) 2_655 .
Sn3 Se1 Sn1 93.57(3) . .
Sn1 Se2 Sn1 89.88(4) 3_765 .
Sn1 Se3 Sn2 94.54(3) . .
Sn3 Se4 Sn1 85.66(3) . .
Sn3 Se4 Sn2 85.78(3) . .
Sn1 Se4 Sn2 85.54(3) . .
Sn3 Se5 Sn2 89.16(4) 2_645 .
Sn2 Se6 Sn3 88.96(3) . 2_645
Sn2 Se7 Sn3 94.07(3) . .
C1 N1 C3 105(2) . .
C1 N1 C4 110(3) . .
C3 N1 C4 107(2) . .
C1 N1 C2 104(3) . .
C3 N1 C2 104(3) . .
C4 N1 C2 125(3) . .
C9 N2 C8 109.5(18) . .
C9 N2 C6 120.3(15) . .
C8 N2 C6 109.9(13) . .
C9 N2 C7 97.9(16) . .
C8 N2 C7 112.3(18) . .
C6 N2 C7 106.2(12) . .
C4 C5 O1 162(4) . .
C10 C9 N2 127(3) . .
C9 C10 O2 124(2) . .
C5 C4 N1 101(3) . .

loop_
_geom_bond_atom_site_label_1
_geom_bond_atom_site_label_2
_geom_bond_distance
_geom_bond_site_symmetry_2
Sn1 Se2 2.5175(12) 3_765
Sn1 Se3 2.5566(11) .
Sn1 Se1 2.5672(11) .
Sn1 Se2 2.7036(11) .
Sn1 Se4 2.7630(10) .
Sn2 Se6 2.5185(11) .
Sn2 Se7 2.5555(10) .
Sn2 Se3 2.5575(11) .
Sn2 Se5 2.7117(11) .
Sn2 Se4 2.7693(10) .
Sn3 Se5 2.5197(11) 2_655
Sn3 Se1 2.5641(10) .
Sn3 Se7 2.5663(11) .
Sn3 Se6 2.7218(11) 2_655
Sn3 Se4 2.7376(10) .
Se2 Sn1 2.5175(12) 3_765
Se5 Sn3 2.5197(11) 2_645
Se6 Sn3 2.7217(11) 2_645
N1 C1 1.438(18) .
N1 C3 1.466(17) .
N1 C4 1.486(18) .
N1 C2 1.492(18) .
N2 C9 1.39(3) .
N2 C8 1.438(19) .
N2 C6 1.450(18) .
N2 C7 1.52(2) .
C5 C4 1.436(18) .
C5 O1 1.4500(10) .
C9 C10 1.32(3) .
C10 O2 1.455(10) .

loop_
_geom_hbond_atom_site_label_D
_geom_hbond_atom_site_label_H
_geom_hbond_atom_site_label_A
_geom_hbond_distance_DH
_geom_hbond_distance_HA
_geom_hbond_distance_DA
_geom_hbond_angle_DHA
_geom_hbond_site_symmetry_A
C1 H1A Se7 0.96 3.14 4.00(4) 149.8 .
C2 H2A O1 0.96 2.64 3.16(5) 114.7 .
C3 H3A Se5 0.96 2.89 3.72(3) 145.4 3_766
C3 H3B Se2 0.96 2.97 3.91(3) 165.8 4_576
C5 H5A Se2 0.97 2.80 3.52(4) 131.2 2_755
C6 H6C Se6 0.96 3.14 4.058(17) 161.3 .
C7 H7B Se6 0.96 3.13 4.02(2) 155.6 .
C7 H7C Se1 0.96 3.13 4.02(2) 154.6 1_455
C8 H8B Se1 0.96 3.20 4.12(3) 159.3 1_455
C8 H8B Se6 0.96 3.07 3.698(16) 124.2 2
C9 H9A Se7 0.97 3.13 4.05(3) 160.7 1_455
C10 H10A Se5 0.97 3.07 3.92(4) 145.9 1_455
O1W H1WA Se5 0.86 2.91 3.69(4) 152.6 3_666
O1W H1WB O2 0.87 2.63 3.49(5) 177.1 3_666
C4 H4A Se4 0.97 3.12 3.97(3) 147.4 2_655
O1 H1D Se2 0.82 3.18 3.56(3) 110.8 2_755
